data_9011892
loop_
_publ_author_name
'Kornev, A. N.'
'Batalieva, N. G.'
'Maksimov, B. A.'
'Ilyukhin, V. V.'
'Belov, N. V.'

_publ_section_title
;
 Crystal structure of the talenite Y3 [Si3O10](OH)
;
_journal_name_full 'Soviet Physics Doklady'
_journal_page_first 88
_journal_page_last 90
_journal_volume 17
_journal_year 1972
_chemical_compound_source Russia
_chemical_formula_sum 'Al0.15 Fe0.15 H O11 Si2.85 Y2.85'
_chemical_name_mineral Thalenite-(Y)
_space_group_IT_number 14
_symmetry_space_group_name_Hall '-P 2n'
_symmetry_space_group_name_H-M 'P 1 1 21/n'
_cell_angle_alpha 90
_cell_angle_beta 90
_cell_angle_gamma 96.917
_cell_formula_units_Z 4
_cell_length_a 10.343
_cell_length_b 7.294
_cell_length_c 11.093
_cell_volume 830.785
_database_code_amcsd 0015599
_exptl_crystal_density_diffrn 4.180
_cod_original_formula_sum '(Y2.85 Fe.15) (Si2.85 Al.15) O11 H'
_cod_database_code 9011892

loop_
_space_group_symop_operation_xyz
x,y,z
1/2+x,1/2+y,1/2-z
1/2-x,1/2-y,1/2+z
-x,-y,-z

loop_
_atom_site_label
_atom_site_fract_x
_atom_site_fract_y
_atom_site_fract_z
_atom_site_occupancy
_atom_site_U_iso_or_equiv
_atom_site_type_symbol
_atom_site_attached_hydrogens
YI 0.31200 0.90500 0.23000 0.95000 0.01836 Y 0
FeI 0.31200 0.90500 0.23000 0.05000 0.01836 Fe 0
YII -0.01700 0.23700 0.53400 0.95000 0.02280 Y 0
FeII -0.01700 0.23700 0.53400 0.05000 0.02280 Fe 0
YIII 0.49700 0.30100 0.40200 0.95000 0.02356 Y 0
FeIII 0.49700 0.30100 0.40200 0.05000 0.02356 Fe 0
Si1 0.11100 0.23200 0.24500 0.95000 0.01988 Si 0
Al1 0.11100 0.23200 0.24500 0.05000 0.01988 Al 0
Si2 0.20900 0.49300 0.03900 0.95000 0.01722 Si 0
Al2 0.20900 0.49300 0.03900 0.05000 0.01722 Al 0
Si3 0.74100 0.02300 0.08500 0.95000 0.01684 Si 0
Al3 0.74100 0.02300 0.08500 0.05000 0.01684 Al 0
O1 0.98100 0.26000 0.31800 1.00000 0.01710 O 0
O2 0.11900 0.02300 0.23100 1.00000 0.01279 O 0
O3 0.36500 0.46900 0.01800 1.00000 0.02622 O 0
O4 0.12300 0.32500 0.11400 1.00000 0.02318 O 0
O5 0.23000 0.34000 0.32500 1.00000 0.02064 O 0
O6 0.36900 0.02300 0.41400 1.00000 0.02622 O 0
O7 0.36200 0.01200 0.02600 1.00000 0.02774 O 0
O8 0.69000 0.18100 0.39100 1.00000 0.01254 O 0
O9 0.70000 0.21100 0.14300 1.00000 0.02090 O 0
O10 0.89300 0.04200 0.04700 1.00000 0.02457 O 0
O-H11 0.44000 0.19600 0.21800 1.00000 0.01444 O 1

loop_
_cod_changelog_entry_id
_cod_changelog_entry_author
_cod_changelog_entry_date
_cod_changelog_entry_text
1
;cod-tools version 3.8.0
Id: cif_guess_AMCSD_atom_types 9574 2023-05-10 09:00:05Z saulius
;
2023-05-10T18:53:36+03:00
;Derived atom types and hydrogen counts
from atom names that follow the AMCSD naming convention
(Wat == water, O-H == hydroxyl).
;

loop_
_cod_related_entry_id
_cod_related_entry_database
_cod_related_entry_code
1 AMCSD 0015599
